data_4109723
loop_
_publ_author_name
'Elena Cariati'
'Roberto Macchi'
'Dominique Roberto'
'Renato Ugo'
'Simona Galli'
'Nicola Casati'
'Piero Macchi'
'Angelo Sironi'
'Lapo Bogani'
'Andrea Caneschi'
'Dante Gatteschi'

_publ_section_title
;
 Polyfunctional Inorganic-Organic Hybrid Materials: An Unusual Kind of NLO
 Active Layered Mixed Metal Oxalates with Tunable Magnetic Properties and
 Very Large Second Harmonic Generation
;
_journal_name_full 'Journal of the American Chemical Society'
_journal_page_first 9410
_journal_page_last 9420
_journal_paper_doi 10.1021/ja0710712
_journal_volume 129
_journal_year 2007
_chemical_absolute_configuration ad
_chemical_formula_sum 'C94 H98 Cr2 Mn N10 O28'
_chemical_formula_weight 1974.76
_chemical_name_systematic
;
 ?
;
_space_group_IT_number 43
_symmetry_cell_setting orthorhombic
_symmetry_space_group_name_Hall 'F 2 -2d'
_symmetry_space_group_name_H-M 'F d d 2'
_atom_sites_solution_hydrogens geom
_atom_sites_solution_primary direct
_atom_sites_solution_secondary difmap
_audit_conform_dict_location ftp://ftp.iucr.org/pub/cif_core.dic
_audit_conform_dict_name cif_core.dic
_audit_conform_dict_version 2.3
_audit_creation_date 2006-04-04T18:07:14-00:00
_audit_creation_method 'WinGX routine CIF_UPDATE'
_cell_angle_alpha 90
_cell_angle_beta 90
_cell_angle_gamma 90
_cell_formula_units_Z 8
_cell_length_a 39.299(2)
_cell_length_b 48.612(3)
_cell_length_c 9.4962(6)
_cell_measurement_reflns_used 1884
_cell_measurement_temperature 293(2)
_cell_measurement_theta_max 15.4
_cell_measurement_theta_min 2.3
_cell_volume 18141.6(18)
_computing_structure_refinement 'SHELXL-97 (Sheldrick, 1997)'
_diffrn_ambient_temperature 293(2)
_diffrn_measured_fraction_theta_full 0.935
_diffrn_measured_fraction_theta_max 0.935
_diffrn_measurement_device_type 'Bruker Smart'
_diffrn_measurement_method 'profile data from \q/2\q scans'
_diffrn_radiation_monochromator graphite
_diffrn_radiation_type MoK\a
_diffrn_radiation_wavelength 0.71073
_diffrn_reflns_av_R_equivalents 0.1338
_diffrn_reflns_av_unetI/netI 0.1958
_diffrn_reflns_limit_h_max 48
_diffrn_reflns_limit_h_min -51
_diffrn_reflns_limit_k_max 63
_diffrn_reflns_limit_k_min -59
_diffrn_reflns_limit_l_max 12
_diffrn_reflns_limit_l_min -12
_diffrn_reflns_number 43574
_diffrn_reflns_theta_full 28.12
_diffrn_reflns_theta_max 28.12
_diffrn_reflns_theta_min 1.33
_exptl_absorpt_coefficient_mu 0.46
_exptl_absorpt_correction_T_max 1.0
_exptl_absorpt_correction_T_min 0.842
_exptl_absorpt_correction_type empirical
_exptl_crystal_colour red
_exptl_crystal_density_diffrn 1.446
_exptl_crystal_description needle
_exptl_crystal_F_000 8232
_exptl_crystal_size_max 0.2
_exptl_crystal_size_mid 0.05
_exptl_crystal_size_min 0.05
_refine_diff_density_max 0.792
_refine_diff_density_min -0.813
_refine_diff_density_rms 0.12
_refine_ls_abs_structure_details 'Flack H D (1983), Acta Cryst. A39, 876-881'
_refine_ls_abs_structure_Flack -0.01(4)
_refine_ls_extinction_method none
_refine_ls_goodness_of_fit_ref 0.969
_refine_ls_hydrogen_treatment constr
_refine_ls_matrix_type full
_refine_ls_number_parameters 609
_refine_ls_number_reflns 9979
_refine_ls_number_restraints 1
_refine_ls_restrained_S_all 0.969
_refine_ls_R_factor_all 0.2281
_refine_ls_R_factor_gt 0.0864
_refine_ls_shift/su_max 0
_refine_ls_shift/su_mean 0
_refine_ls_structure_factor_coef Fsqd
_refine_ls_weighting_details 'calc w=1/[\s^2^(Fo^2^)+(0.1364P)^2^+0.0000P] where P=(Fo^2^+2Fc^2^)/3'
_refine_ls_weighting_scheme calc
_refine_ls_wR_factor_gt 0.2069
_refine_ls_wR_factor_ref 0.2838
_reflns_number_gt 4152
_reflns_number_total 9979
_reflns_threshold_expression >2sigma(I)
_cod_data_source_file ja0710712si20070214_064508_3.cif
_cod_data_source_block 3
_cod_original_cell_volume 18141.7(19)
_cod_database_code 4109723

loop_
_symmetry_equiv_pos_as_xyz
'x, y, z'
'-x, -y, z'
'-x+1/4, y+1/4, z+1/4'
'x+1/4, -y+1/4, z+1/4'
'x, y+1/2, z+1/2'
'-x, -y+1/2, z+1/2'
'-x+1/4, y+3/4, z+3/4'
'x+1/4, -y+3/4, z+3/4'
'x+1/2, y, z+1/2'
'-x+1/2, -y, z+1/2'
'-x+3/4, y+1/4, z+3/4'
'x+3/4, -y+1/4, z+3/4'
'x+1/2, y+1/2, z'
'-x+1/2, -y+1/2, z'
'-x+3/4, y+3/4, z+1/4'
'x+3/4, -y+3/4, z+1/4'

loop_
_atom_site_label
_atom_site_type_symbol
_atom_site_fract_x
_atom_site_fract_y
_atom_site_fract_z
_atom_site_U_iso_or_equiv
_atom_site_adp_type
_atom_site_occupancy
_atom_site_symmetry_multiplicity
_atom_site_calc_flag
_atom_site_refinement_flags
C11' C 0.8493(2) 0.05376(15) 0.3102(9) 0.043(2) Uani 1 1 d .
C12' C 0.82013(19) 0.04823(15) 0.3896(10) 0.049(2) Uani 1 1 d .
H12' H 0.7989 0.052 0.3507 0.058 Uiso 1 1 calc R
C12 C 0.8378(2) 0.09957(17) -0.2539(10) 0.056(2) Uani 1 1 d .
H12 H 0.8169 0.1043 -0.2932 0.067 Uiso 1 1 calc R
C13' C 0.8217(2) 0.03748(17) 0.5213(9) 0.048(2) Uani 1 1 d .
H13' H 0.8016 0.0336 0.5693 0.058 Uiso 1 1 calc R
C13 C 0.8385(2) 0.08958(17) -0.1220(10) 0.053(2) Uani 1 1 d .
H13 H 0.8183 0.0878 -0.0719 0.063 Uiso 1 1 calc R
C14' C 0.8533(2) 0.03201(16) 0.5871(9) 0.045(2) Uani 1 1 d .
C14 C 0.8690(2) 0.08187(15) -0.0593(9) 0.047(2) Uani 1 1 d .
C15' C 0.8822(2) 0.03803(16) 0.5121(10) 0.045(2) Uani 1 1 d .
H15' H 0.9033 0.0351 0.5534 0.054 Uiso 1 1 calc R
C15 C 0.8983(2) 0.08562(16) -0.1431(10) 0.052(2) Uani 1 1 d .
H15 H 0.9196 0.0808 -0.1076 0.063 Uiso 1 1 calc R
C16' C 0.88067(18) 0.04843(16) 0.3762(9) 0.043(2) Uani 1 1 d .
H16' H 0.9008 0.0519 0.3278 0.052 Uiso 1 1 calc R
C16 C 0.8958(2) 0.09633(17) -0.2758(9) 0.050(2) Uani 1 1 d .
H16 H 0.9154 0.099 -0.3287 0.06 Uiso 1 1 calc R
C17 C 0.8727(2) 0.07060(17) 0.0794(9) 0.048(2) Uani 1 1 d .
H17 H 0.8946 0.067 0.1113 0.057 Uiso 1 1 calc R
C17' C 0.8464(2) 0.06491(15) 0.1668(9) 0.047(2) Uani 1 1 d .
H17' H 0.8246 0.0684 0.1332 0.056 Uiso 1 1 calc R
C21' C 0.8863(2) -0.07045(15) 0.9300(9) 0.043(2) Uani 1 1 d .
C22' C 0.8549(2) -0.07785(17) 0.9834(10) 0.048(2) Uani 1 1 d .
H22' H 0.8356 -0.0759 0.9275 0.058 Uiso 1 1 calc R
C22 C 0.8539(2) -0.02694(19) 0.3315(10) 0.057(2) Uani 1 1 d .
H22 H 0.836 -0.0247 0.2687 0.069 Uiso 1 1 calc R
C23' C 0.85185(19) -0.08794(17) 1.1170(10) 0.051(2) Uani 1 1 d .
H23' H 0.8303 -0.092 1.1518 0.061 Uiso 1 1 calc R
C23 C 0.8478(2) -0.03783(17) 0.4619(10) 0.051(2) Uani 1 1 d .
H23 H 0.8256 -0.0422 0.488 0.062 Uiso 1 1 calc R
C24' C 0.8804(2) -0.09227(17) 1.2033(9) 0.050(2) Uani 1 1 d .
C24 C 0.87420(19) -0.04231(15) 0.5551(8) 0.040(2) Uani 1 1 d .
C25' C 0.91266(19) -0.08487(15) 1.1494(9) 0.0413(19) Uani 1 1 d .
H25' H 0.9322 -0.0867 1.2037 0.05 Uiso 1 1 calc R
C25 C 0.9066(2) -0.03477(17) 0.5091(9) 0.052(2) Uani 1 1 d .
H25 H 0.9253 -0.0375 0.5678 0.063 Uiso 1 1 calc R
C26' C 0.9142(2) -0.07489(15) 1.0143(10) 0.045(2) Uani 1 1 d .
H26' H 0.9355 -0.0709 0.9774 0.054 Uiso 1 1 calc R
C26 C 0.9113(2) -0.02339(18) 0.3785(11) 0.062(2) Uani 1 1 d .
H26 H 0.933 -0.0183 0.3494 0.074 Uiso 1 1 calc R
C27' C 0.8909(2) -0.05973(16) 0.7896(10) 0.050(2) Uani 1 1 d .
H27' H 0.9133 -0.0559 0.7648 0.06 Uiso 1 1 calc R
C27 C 0.8676(2) -0.05438(17) 0.6885(9) 0.048(2) Uani 1 1 d .
H27 H 0.8452 -0.059 0.7083 0.057 Uiso 1 1 calc R
C31 C 0.9967(2) 0.1220(2) 0.3500(11) 0.059(2) Uani 1 1 d .
C32 C 0.9625(2) 0.1179(2) 0.4271(10) 0.056(2) Uani 1 1 d .
C41 C 1.0064(2) 0.0481(2) 0.6366(19) 0.075(4) Uani 1 1 d .
C42 C 0.9762(3) 0.0290(2) 0.5987(15) 0.074(3) Uani 1 1 d .
C51 C 1.0099(3) 0.0347(2) 0.1355(18) 0.077(4) Uani 1 1 d .
C52 C 0.9742(2) 0.0443(2) 0.0869(15) 0.067(3) Uani 1 1 d .
C97' C 0.7714(2) -0.0026(3) 0.1804(13) 0.079(3) Uani 1 1 d .
H97' H 0.7705 0.004 0.2722 0.095 Uiso 1 1 calc R
C91' C 0.7678(2) -0.03242(19) 0.1581(10) 0.052(2) Uani 1 1 d .
C96' C 0.7684(2) -0.0451(2) 0.0293(11) 0.057(2) Uani 1 1 d .
H96' H 0.773 -0.0344 -0.0498 0.069 Uiso 1 1 calc R
C95' C 0.7627(2) -0.0715(2) 0.0122(11) 0.059(2) Uani 1 1 d .
H95' H 0.7636 -0.0791 -0.0777 0.071 Uiso 1 1 calc R
C94' C 0.7552(2) -0.08893(18) 0.1315(11) 0.053(2) Uani 1 1 d .
C93' C 0.7559(2) -0.0764(2) 0.2602(10) 0.055(2) Uani 1 1 d .
H93' H 0.7521 -0.0868 0.3407 0.066 Uiso 1 1 calc R
C92' C 0.7622(2) -0.0487(2) 0.2735(11) 0.063(3) Uani 1 1 d .
H92' H 0.7626 -0.0408 0.3628 0.076 Uiso 1 1 calc R
C910 C 0.7487(3) -0.1339(2) 0.2392(13) 0.096(4) Uani 1 1 d .
H91A H 0.7704 -0.1315 0.2846 0.144 Uiso 1 1 calc R
H91B H 0.7462 -0.1528 0.2107 0.144 Uiso 1 1 calc R
H91C H 0.7308 -0.1292 0.3036 0.144 Uiso 1 1 calc R
C911 C 0.7436(4) -0.1285(3) -0.0162(16) 0.121(5) Uani 1 1 d .
H91D H 0.7318 -0.1164 -0.0795 0.182 Uiso 1 1 calc R
H91E H 0.7309 -0.1453 -0.0062 0.182 Uiso 1 1 calc R
H91F H 0.7657 -0.1325 -0.0533 0.182 Uiso 1 1 calc R
C110 C 0.8242(2) 0.0122(2) 0.7935(10) 0.081(3) Uani 1 1 d .
H11A H 0.8136 0.028 0.8353 0.122 Uiso 1 1 calc R
H11B H 0.8305 -0.0006 0.8661 0.122 Uiso 1 1 calc R
H11C H 0.8085 0.0035 0.73 0.122 Uiso 1 1 calc R
C111 C 0.8861(2) 0.01468(19) 0.7860(9) 0.058(2) Uani 1 1 d .
H11D H 0.9047 0.0181 0.7226 0.087 Uiso 1 1 calc R
H11E H 0.8864 -0.0043 0.8143 0.087 Uiso 1 1 calc R
H11F H 0.8884 0.0262 0.8675 0.087 Uiso 1 1 calc R
C120 C 0.8636(3) 0.11447(19) -0.4753(10) 0.063(3) Uani 1 1 d .
H12A H 0.8476 0.1039 -0.5295 0.095 Uiso 1 1 calc R
H12B H 0.8856 0.1136 -0.5194 0.095 Uiso 1 1 calc R
H12C H 0.8562 0.1333 -0.4706 0.095 Uiso 1 1 calc R
C210 C 0.8449(3) -0.1091(2) 1.3936(11) 0.073(3) Uani 1 1 d .
H21A H 0.8303 -0.0934 1.3851 0.109 Uiso 1 1 calc R
H21B H 0.8471 -0.114 1.4911 0.109 Uiso 1 1 calc R
H21C H 0.8352 -0.1243 1.3428 0.109 Uiso 1 1 calc R
C211 C 0.9069(2) -0.10780(19) 1.4225(10) 0.065(3) Uani 1 1 d .
H21D H 0.9227 -0.1192 1.3719 0.097 Uiso 1 1 calc R
H21E H 0.9003 -0.1169 1.508 0.097 Uiso 1 1 calc R
H21F H 0.9177 -0.0906 1.4449 0.097 Uiso 1 1 calc R
C220 C 0.8907(3) -0.0084(2) 0.1497(10) 0.072(3) Uani 1 1 d .
H22A H 0.8764 0.0074 0.1354 0.108 Uiso 1 1 calc R
H22B H 0.8853 -0.0222 0.0811 0.108 Uiso 1 1 calc R
H22C H 0.9141 -0.0031 0.1398 0.108 Uiso 1 1 calc R
N11 N 0.86586(19) 0.10292(13) -0.3304(8) 0.0497(18) Uani 1 1 d .
N12 N 0.85449(17) 0.02068(15) 0.7163(8) 0.0541(19) Uani 1 1 d .
N21 N 0.88501(19) -0.01956(13) 0.2933(7) 0.0494(18) Uani 1 1 d .
N22 N 0.87745(18) -0.10286(16) 1.3372(8) 0.059(2) Uani 1 1 d .
N92 N 0.7468(2) -0.11593(18) 0.1141(11) 0.079(2) Uani 1 1 d .
O31 O 0.94623(17) 0.13772(14) 0.4675(8) 0.079(2) Uani 1 1 d .
O32 O 1.00931(17) 0.14472(13) 0.3347(7) 0.0684(18) Uani 1 1 d .
O33 O 1.00968(16) 0.09910(14) 0.3030(8) 0.078(2) Uani 1 1 d .
O34 O 0.95464(14) 0.09271(14) 0.4458(8) 0.075(2) Uani 1 1 d .
O41 O 0.96522(16) 0.03412(13) 0.4633(10) 0.080(2) Uani 1 1 d .
O42 O 1.01453(14) 0.06547(12) 0.5392(9) 0.071(2) Uani 1 1 d .
O43 O 1.0200(2) 0.04387(15) 0.7485(10) 0.082(2) Uani 1 1 d .
O44 O 0.96502(16) 0.01155(14) 0.6709(10) 0.086(3) Uani 1 1 d .
O51 O 0.96027(15) 0.06019(14) 0.1895(9) 0.085(2) Uani 1 1 d .
O52 O 1.01860(15) 0.04176(12) 0.2598(10) 0.072(2) Uani 1 1 d .
O53 O 0.96130(18) 0.03787(16) -0.0170(10) 0.084(2) Uani 1 1 d .
O54 O 1.02650(17) 0.02100(14) 0.0527(9) 0.076(2) Uani 1 1 d .
Cr1 Cr 0.98670(4) 0.06583(3) 0.3664(2) 0.0758(6) Uani 1 1 d .
Mn1 Mn 1 0 0.8624(3) 0.0782(7) Uani 1 2 d S
O9 O 0.72201(18) 0.05467(13) 0.1579(8) 0.077(2) Uani 1 1 d .
O97 O 0.7756(2) 0.01403(16) 0.0848(10) 0.102(3) Uani 1 1 d .

loop_
_atom_site_aniso_label
_atom_site_aniso_U_11
_atom_site_aniso_U_22
_atom_site_aniso_U_33
_atom_site_aniso_U_23
_atom_site_aniso_U_13
_atom_site_aniso_U_12
C11' 0.044(5) 0.040(4) 0.045(5) 0.000(4) 0.002(4) 0.003(4)
C12' 0.035(4) 0.054(5) 0.058(6) 0.010(5) -0.003(4) 0.000(3)
C12 0.061(6) 0.055(5) 0.051(6) 0.003(5) -0.001(5) 0.009(4)
C13' 0.040(5) 0.067(6) 0.037(5) -0.005(4) 0.016(4) -0.009(4)
C13 0.046(5) 0.061(5) 0.052(6) 0.007(5) 0.007(5) -0.001(4)
C14' 0.044(5) 0.050(5) 0.041(6) 0.008(4) 0.003(4) 0.000(4)
C14 0.054(5) 0.035(4) 0.052(6) 0.001(4) 0.004(5) -0.004(4)
C15' 0.039(5) 0.050(5) 0.046(5) -0.005(4) -0.004(4) -0.005(4)
C15 0.040(5) 0.049(5) 0.068(7) 0.007(5) 0.000(5) 0.005(4)
C16' 0.034(4) 0.046(5) 0.049(6) -0.003(4) 0.011(4) -0.001(3)
C16 0.047(5) 0.058(5) 0.045(6) 0.016(5) 0.000(4) -0.007(4)
C17 0.045(5) 0.048(5) 0.050(6) 0.004(4) 0.003(4) 0.003(4)
C17' 0.039(5) 0.041(4) 0.059(6) 0.001(4) -0.006(4) -0.001(3)
C21' 0.050(5) 0.036(4) 0.041(5) -0.015(4) 0.002(4) -0.004(4)
C22' 0.039(5) 0.058(5) 0.048(6) 0.007(5) -0.004(4) 0.004(4)
C22 0.050(5) 0.068(6) 0.053(7) -0.003(5) -0.009(5) 0.007(4)
C23' 0.029(4) 0.064(6) 0.059(7) 0.006(5) 0.013(4) 0.002(4)
C23 0.038(5) 0.067(6) 0.049(6) 0.014(5) -0.012(4) -0.001(4)
C24' 0.067(6) 0.048(5) 0.034(5) 0.001(4) -0.007(4) 0.005(4)
C24 0.039(5) 0.038(4) 0.044(5) 0.005(4) 0.000(4) 0.010(3)
C25' 0.036(4) 0.049(5) 0.039(5) -0.003(4) 0.006(4) 0.003(3)
C25 0.038(5) 0.077(6) 0.042(5) 0.017(5) -0.004(4) 0.011(4)
C26' 0.040(5) 0.039(4) 0.056(6) 0.004(4) 0.004(4) 0.003(3)
C26 0.052(5) 0.062(6) 0.073(7) 0.008(5) 0.004(5) 0.003(4)
C27' 0.048(5) 0.044(5) 0.057(6) 0.010(4) 0.000(5) -0.001(4)
C27 0.041(5) 0.057(5) 0.044(6) 0.005(4) -0.009(4) -0.009(4)
C31 0.053(5) 0.063(6) 0.061(6) 0.001(5) 0.001(5) 0.007(5)
C32 0.054(5) 0.062(6) 0.052(6) 0.015(5) -0.010(5) 0.020(5)
C41 0.031(5) 0.044(6) 0.150(12) -0.013(8) 0.021(7) 0.001(4)
C42 0.061(6) 0.051(6) 0.111(10) -0.019(7) -0.014(7) -0.005(5)
C51 0.048(6) 0.056(6) 0.126(12) 0.033(7) -0.013(7) -0.002(5)
C52 0.043(5) 0.049(6) 0.110(10) 0.004(6) 0.000(7) 0.005(4)
C97' 0.056(6) 0.113(10) 0.068(8) 0.000(7) 0.023(5) -0.002(6)
C91' 0.042(5) 0.062(6) 0.052(7) -0.002(5) -0.003(4) -0.004(4)
C96' 0.051(5) 0.059(6) 0.063(7) 0.014(5) 0.008(5) 0.007(4)
C95' 0.042(5) 0.085(8) 0.050(6) 0.001(5) 0.011(4) 0.005(5)
C94' 0.043(5) 0.062(6) 0.053(6) 0.011(5) 0.011(5) 0.004(4)
C93' 0.053(5) 0.074(7) 0.038(6) 0.023(5) 0.002(4) 0.003(5)
C92' 0.040(5) 0.104(9) 0.046(6) 0.004(6) -0.012(4) 0.000(5)
C910 0.112(10) 0.081(8) 0.095(10) 0.040(7) 0.003(8) 0.001(7)
C911 0.188(15) 0.078(9) 0.098(11) -0.024(8) 0.038(10) -0.014(9)
C110 0.064(6) 0.132(9) 0.048(6) 0.015(6) 0.027(5) 0.004(6)
C111 0.071(6) 0.066(6) 0.037(5) 0.004(5) -0.004(5) 0.017(5)
C120 0.080(7) 0.062(6) 0.048(6) 0.006(5) -0.002(5) -0.002(5)
C210 0.081(7) 0.078(7) 0.060(6) 0.021(6) 0.006(6) 0.003(5)
C211 0.066(6) 0.069(6) 0.059(6) 0.005(5) 0.008(5) 0.009(5)
C220 0.083(7) 0.083(7) 0.050(6) 0.007(5) 0.008(6) 0.029(6)
N11 0.060(5) 0.039(4) 0.049(5) 0.000(3) -0.001(4) -0.004(3)
N12 0.045(4) 0.069(5) 0.048(5) 0.013(4) 0.013(4) 0.002(3)
N21 0.061(5) 0.049(4) 0.038(5) 0.005(4) 0.006(4) 0.012(3)
N22 0.052(5) 0.074(5) 0.052(5) 0.011(4) 0.004(4) -0.001(4)
N92 0.088(6) 0.072(6) 0.078(6) -0.013(6) 0.018(5) -0.002(5)
O31 0.068(4) 0.073(4) 0.095(5) -0.001(4) -0.005(4) 0.023(4)
O32 0.088(5) 0.049(4) 0.068(5) 0.013(3) 0.003(4) -0.002(3)
O33 0.056(4) 0.069(5) 0.110(6) 0.001(4) 0.023(4) 0.006(3)
O34 0.041(3) 0.071(4) 0.112(6) 0.016(4) 0.003(3) 0.009(3)
O41 0.047(4) 0.058(4) 0.134(7) 0.000(4) -0.005(4) -0.005(3)
O42 0.042(4) 0.044(4) 0.125(7) -0.005(4) 0.005(4) -0.012(3)
O43 0.075(5) 0.072(5) 0.098(6) 0.003(5) 0.014(5) -0.019(4)
O44 0.045(4) 0.052(4) 0.163(8) 0.019(5) 0.012(4) -0.004(3)
O51 0.040(4) 0.071(4) 0.143(8) 0.021(5) -0.025(4) 0.003(3)
O52 0.048(4) 0.047(4) 0.122(7) -0.005(4) -0.025(4) 0.009(3)
O53 0.057(4) 0.103(6) 0.093(6) 0.029(5) -0.018(4) 0.012(4)
O54 0.052(4) 0.062(4) 0.114(6) 0.004(4) -0.003(4) -0.004(3)
Cr1 0.0382(7) 0.0546(9) 0.1345(16) 0.0032(10) 0.0005(10) 0.0022(7)
Mn1 0.0670(14) 0.0712(14) 0.0964(18) 0 0 -0.0076(11)
O9 0.094(5) 0.063(4) 0.075(5) -0.002(4) -0.005(4) -0.018(4)
O97 0.116(7) 0.086(6) 0.105(7) 0.008(5) 0.030(5) -0.001(5)

loop_
_atom_type_symbol
_atom_type_description
_atom_type_scat_dispersion_real
_atom_type_scat_dispersion_imag
_atom_type_scat_source
C C 0.0033 0.0016 'International Tables Vol C Tables 4.2.6.8 and 6.1.1.4'
N N 0.0061 0.0033 'International Tables Vol C Tables 4.2.6.8 and 6.1.1.4'
O O 0.0106 0.006 'International Tables Vol C Tables 4.2.6.8 and 6.1.1.4'
Cr Cr 0.3209 0.6236 'International Tables Vol C Tables 4.2.6.8 and 6.1.1.4'
Mn Mn 0.3368 0.7283 'International Tables Vol C Tables 4.2.6.8 and 6.1.1.4'
H H 0 0 'International Tables Vol C Tables 4.2.6.8 and 6.1.1.4'

loop_
_geom_angle_atom_site_label_1
_geom_angle_atom_site_label_2
_geom_angle_atom_site_label_3
_geom_angle
_geom_angle_site_symmetry_1
_geom_angle_site_symmetry_3
C12' C11' C16' 116.3(8) . .
C12' C11' C17' 120.5(7) . .
C16' C11' C17' 123.2(7) . .
C13' C12' C11' 122.3(8) . .
N11 C12 C13 122.4(9) . .
C12' C13' C14' 121.2(8) . .
C12 C13 C14 121.0(8) . .
N12 C14' C15' 122.2(8) . .
N12 C14' C13' 120.6(8) . .
C15' C14' C13' 117.2(8) . .
C13 C14 C15 115.3(8) . .
C13 C14 C17 125.7(8) . .
C15 C14 C17 118.9(8) . .
C14' C15' C16' 121.7(8) . .
C16 C15 C14 120.6(8) . .
C15' C16' C11' 121.3(7) . .
N11 C16 C15 121.2(8) . .
C17' C17 C14 124.4(8) . .
C17 C17' C11' 125.9(8) . .
C26' C21' C22' 117.2(8) . .
C26' C21' C27' 119.8(8) . .
C22' C21' C27' 122.9(8) . .
C23' C22' C21' 120.9(8) . .
N21 C22 C23 121.0(8) . .
C22' C23' C24' 121.6(7) . .
C22 C23 C24 120.6(8) . .
N22 C24' C23' 121.8(8) . .
N22 C24' C25' 120.4(8) . .
C23' C24' C25' 117.8(8) . .
C23 C24 C25 116.4(8) . .
C23 C24 C27 120.0(8) . .
C25 C24 C27 123.6(7) . .
C26' C25' C24' 117.9(8) . .
C26 C25 C24 120.7(8) . .
C25' C26' C21' 124.4(8) . .
N21 C26 C25 120.3(8) . .
C27 C27' C21' 129.9(8) . .
C27' C27 C24 126.1(8) . .
O32 C31 O33 124.9(9) . .
O32 C31 C32 121.9(9) . .
O33 C31 C32 113.2(8) . .
O31 C32 O34 126.0(9) . .
O31 C32 C31 120.3(9) . .
O34 C32 C31 113.7(8) . .
O43 C41 O42 129.1(10) . .
O43 C41 C42 116.3(12) . .
O42 C41 C42 114.5(13) . .
O44 C42 O41 124.0(10) . .
O44 C42 C41 125.6(13) . .
O41 C42 C41 110.3(11) . .
O54 C51 O52 126.7(10) . .
O54 C51 C52 117.2(13) . .
O52 C51 C52 116.0(12) . .
O53 C52 O51 126.3(10) . .
O53 C52 C51 124.9(12) . .
O51 C52 C51 108.8(11) . .
O97 C97' C91' 123.8(10) . .
C96' C91' C92' 117.3(9) . .
C96' C91' C97' 124.7(9) . .
C92' C91' C97' 118.0(9) . .
C95' C96' C91' 123.2(9) . .
C96' C95' C94' 120.7(10) . .
N92 C94' C93' 123.0(9) . .
N92 C94' C95' 121.3(10) . .
C93' C94' C95' 115.7(8) . .
C94' C93' C92' 121.6(9) . .
C91' C92' C93' 121.4(9) . .
C16 N11 C12 119.5(8) . .
C16 N11 C120 120.4(8) . .
C12 N11 C120 120.1(8) . .
C14' N12 C111 122.2(7) . .
C14' N12 C110 123.1(8) . .
C111 N12 C110 114.6(7) . .
C22 N21 C26 121.0(8) . .
C22 N21 C220 119.3(8) . .
C26 N21 C220 119.6(8) . .
C24' N22 C210 120.3(8) . .
C24' N22 C211 121.0(7) . .
C210 N22 C211 118.6(8) . .
C94' N92 C911 123.7(10) . .
C94' N92 C910 117.4(10) . .
C911 N92 C910 117.5(9) . .
C31 O33 Cr1 114.9(6) . .
C32 O34 Cr1 115.4(6) . .
C42 O41 Cr1 116.2(6) . .
C41 O42 Cr1 117.6(7) . .
C41 O43 Mn1 112.5(7) . .
C42 O44 Mn1 114.0(7) . .
C52 O51 Cr1 118.2(6) . .
C51 O52 Cr1 117.3(7) . .
C51 O54 Mn1 120.1(8) . 1_554
O33 Cr1 O34 82.2(3) . .
O33 Cr1 O42 90.4(3) . .
O34 Cr1 O42 92.4(3) . .
O33 Cr1 O41 170.4(4) . .
O34 Cr1 O41 93.8(3) . .
O42 Cr1 O41 81.0(3) . .
O33 Cr1 O52 92.2(3) . .
O34 Cr1 O52 171.6(3) . .
O42 Cr1 O52 93.9(3) . .
O41 Cr1 O52 92.7(3) . .
O33 Cr1 O51 95.5(3) . .
O34 Cr1 O51 94.6(3) . .
O42 Cr1 O51 171.4(3) . .
O41 Cr1 O51 93.6(3) . .
O52 Cr1 O51 79.6(3) . .
O54 Mn1 O54 77.8(4) 2_756 1_556
O54 Mn1 O44 139.5(2) 2_756 2_755
O54 Mn1 O44 116.4(3) 1_556 2_755
O54 Mn1 O44 116.4(3) 2_756 .
O54 Mn1 O44 139.5(2) 1_556 .
O44 Mn1 O44 78.4(4) 2_755 .
O54 Mn1 O43 79.7(3) 2_756 2_755
O54 Mn1 O43 147.9(3) 1_556 2_755
O44 Mn1 O43 69.3(3) 2_755 2_755
O44 Mn1 O43 71.7(3) . 2_755
O54 Mn1 O43 147.9(3) 2_756 .
O54 Mn1 O43 79.7(3) 1_556 .
O44 Mn1 O43 71.7(3) 2_755 .
O44 Mn1 O43 69.3(3) . .
O43 Mn1 O43 129.1(4) 2_755 .

loop_
_geom_bond_atom_site_label_1
_geom_bond_atom_site_label_2
_geom_bond_distance
_geom_bond_site_symmetry_2
C11' C12' 1.398(11) .
C11' C16' 1.407(11) .
C11' C17' 1.470(12) .
C12' C13' 1.357(12) .
C12 N11 1.330(11) .
C12 C13 1.344(13) .
C13' C14' 1.416(12) .
C13 C14 1.389(12) .
C14' N12 1.346(11) .
C14' C15' 1.371(12) .
C14 C15 1.413(12) .
C14 C17 1.434(12) .
C15' C16' 1.387(12) .
C15 C16 1.367(12) .
C16 N11 1.325(11) .
C17 C17' 1.352(11) .
C21' C26' 1.373(11) .
C21' C22' 1.382(11) .
C21' C27' 1.443(12) .
C22' C23' 1.366(12) .
C22 N21 1.324(11) .
C22 C23 1.368(13) .
C23' C24' 1.406(12) .
C23 C24 1.382(11) .
C24' N22 1.377(11) .
C24' C25' 1.413(11) .
C24 C25 1.396(11) .
C24 C27 1.420(11) .
C25' C26' 1.372(12) .
C25 C26 1.371(13) .
C26 N21 1.325(12) .
C27' C27 1.351(11) .
C31 O32 1.220(11) .
C31 O33 1.304(11) .
C31 C32 1.541(13) .
C32 O31 1.218(10) .
C32 O34 1.276(10) .
C41 O43 1.207(15) .
C41 O42 1.294(15) .
C41 C42 1.549(14) .
C42 O44 1.174(14) .
C42 O41 1.379(15) .
C51 O54 1.221(15) .
C51 O52 1.276(16) .
C51 C52 1.548(14) .
C52 O53 1.152(13) .
C52 O51 1.358(13) .
C97' O97 1.226(13) .
C97' C91' 1.472(15) .
C91' C96' 1.369(14) .
C91' C92' 1.370(13) .
C96' C95' 1.313(14) .
C95' C94' 1.446(13) .
C94' N92 1.363(11) .
C94' C93' 1.367(13) .
C93' C92' 1.373(13) .
C910 N92 1.477(14) .
C911 N92 1.386(16) .
C110 N12 1.458(11) .
C111 N12 1.437(11) .
C120 N11 1.489(12) .
C210 N22 1.421(11) .
C211 N22 1.435(11) .
C220 N21 1.485(12) .
O33 Cr1 1.948(7) .
O34 Cr1 1.966(6) .
O41 Cr1 1.984(7) .
O42 Cr1 1.972(8) .
O43 Mn1 2.517(7) .
O44 Mn1 2.348(8) .
O51 Cr1 1.993(8) .
O52 Cr1 1.991(7) .
O54 Mn1 2.322(8) 1_554
Mn1 O54 2.322(8) 2_756
Mn1 O54 2.322(8) 1_556
Mn1 O44 2.348(8) 2_755
Mn1 O43 2.517(7) 2_755
